data_7021525
loop_
_publ_author_name
'Son, Jung-Ho'
'Ohlin, C Andr\'e'
'Casey, William H.'

_publ_section_title
;
 Highly soluble iron- and nickel-substituted decaniobates with
 tetramethylammonium countercations.
;
_journal_issue 21
_journal_name_full 'Dalton transactions (Cambridge, England : 2003)'
_journal_page_first 7529
_journal_page_last 7533
_journal_paper_doi 10.1039/c3dt50887k
_journal_volume 42
_journal_year 2013
_chemical_formula_moiety 'H3NiNb9O28, 6(C4H12N), 17(H2O)'
_chemical_formula_sum 'C24 H70 N6 Nb9 Ni O45'
_chemical_formula_weight 2057.76
_chemical_name_systematic
;
?
;
_space_group_IT_number 2
_symmetry_cell_setting triclinic
_symmetry_space_group_name_Hall '-P 1'
_symmetry_space_group_name_H-M 'P -1'
_atom_sites_solution_hydrogens geom
_atom_sites_solution_primary direct
_atom_sites_solution_secondary difmap
_audit_creation_method SHELXL-97
_cell_angle_alpha 75.7260(10)
_cell_angle_beta 74.2470(10)
_cell_angle_gamma 69.8710(10)
_cell_formula_units_Z 2
_cell_length_a 12.9120(11)
_cell_length_b 16.1127(14)
_cell_length_c 18.4177(16)
_cell_measurement_reflns_used 9868
_cell_measurement_temperature 90(2)
_cell_measurement_theta_max 27.51
_cell_measurement_theta_min 2.70
_cell_volume 3412.5(5)
_computing_cell_refinement 'Bruker SAINT'
_computing_data_collection 'Bruker SMART'
_computing_data_reduction 'Bruker SAINT'
_computing_molecular_graphics 'Bruker SHELXTL'
_computing_publication_material 'Bruker SHELXTL'
_computing_structure_refinement 'SHELXL-97 (Sheldrick, 2008)'
_computing_structure_solution 'SHELXS-97 (Sheldrick, 2008)'
_diffrn_ambient_temperature 90(2)
_diffrn_measured_fraction_theta_full 0.983
_diffrn_measured_fraction_theta_max 0.983
_diffrn_measurement_device_type 'Bruker SMART CCD'
_diffrn_radiation_monochromator graphite
_diffrn_radiation_source 'fine-focus sealed tube'
_diffrn_radiation_type MoK\a
_diffrn_radiation_wavelength 0.71073
_diffrn_reflns_av_R_equivalents 0.0171
_diffrn_reflns_av_sigmaI/netI 0.0218
_diffrn_reflns_limit_h_max 16
_diffrn_reflns_limit_h_min -16
_diffrn_reflns_limit_k_max 20
_diffrn_reflns_limit_k_min -20
_diffrn_reflns_limit_l_max 23
_diffrn_reflns_limit_l_min -23
_diffrn_reflns_number 37319
_diffrn_reflns_theta_full 27.51
_diffrn_reflns_theta_max 27.51
_diffrn_reflns_theta_min 2.70
_exptl_absorpt_coefficient_mu 1.819
_exptl_absorpt_correction_T_max 0.6423
_exptl_absorpt_correction_T_min 0.4502
_exptl_absorpt_correction_type multi-scan
_exptl_absorpt_process_details 'SADABS (Bruker, 2003)'
_exptl_crystal_colour 'pale green'
_exptl_crystal_density_diffrn 2.003
_exptl_crystal_density_method 'not measured'
_exptl_crystal_description prism
_exptl_crystal_F_000 2026
_exptl_crystal_size_max 0.52
_exptl_crystal_size_mid 0.51
_exptl_crystal_size_min 0.27
_refine_diff_density_max 0.923
_refine_diff_density_min -0.503
_refine_diff_density_rms 0.065
_refine_ls_extinction_method none
_refine_ls_goodness_of_fit_ref 1.176
_refine_ls_hydrogen_treatment mixed
_refine_ls_matrix_type full
_refine_ls_number_parameters 1007
_refine_ls_number_reflns 15419
_refine_ls_number_restraints 0
_refine_ls_restrained_S_all 1.176
_refine_ls_R_factor_all 0.0534
_refine_ls_R_factor_gt 0.0401
_refine_ls_shift/su_max 0.020
_refine_ls_shift/su_mean 0.002
_refine_ls_structure_factor_coef Fsqd
_refine_ls_weighting_details 'calc w=1/[\s^2^(Fo^2^)+(0.0154P)^2^+3.8720P] where P=(Fo^2^+2Fc^2^)/3'
_refine_ls_weighting_scheme calc
_refine_ls_wR_factor_gt 0.0795
_refine_ls_wR_factor_ref 0.0894
_reflns_number_gt 12552
_reflns_number_total 15419
_reflns_threshold_expression >2sigma(I)
_cod_data_source_file c3dt50887k.txt
_cod_data_source_block TMA6-H3NiNb9O28
_cod_depositor_comments
;
The following automatic conversions were performed:

'_symmetry_cell_setting' value 'Triclinic' changed to 'triclinic'
according to /home/saulius/struct/CIF-dictionaries/cif_core.dic
dictionary named 'cif_core.dic' version 2.4.2 from 2011-04-26.

Automatic conversion script
Id: cif_fix_values 1891 2012-01-12 08:04:46Z andrius 
;
_cod_original_sg_symbol_H-M P-1
_cod_database_code 7021525

loop_
_symmetry_equiv_pos_as_xyz
'x, y, z'
'-x, -y, -z'

loop_
_atom_site_label
_atom_site_type_symbol
_atom_site_fract_x
_atom_site_fract_y
_atom_site_fract_z
_atom_site_U_iso_or_equiv
_atom_site_adp_type
_atom_site_occupancy
_atom_site_symmetry_multiplicity
_atom_site_calc_flag
_atom_site_refinement_flags
Nb1 Nb -0.01827(3) 0.84229(2) 0.52951(2) 0.0217(3) Uani 1 1 d .
Nb3 Nb -0.15924(3) 0.93056(2) 0.68714(2) 0.0224(3) Uani 1 1 d .
Nb4 Nb -0.11279(3) 0.71237(2) 0.68850(2) 0.0230(3) Uani 1 1 d .
Nb5 Nb 0.16539(3) 0.67723(2) 0.62038(2) 0.0208(3) Uani 1 1 d .
Nb6 Nb 0.30804(3) 0.73078(2) 0.71278(2) 0.0239(3) Uani 1 1 d .
Nb7 Nb 0.26762(3) 0.94748(2) 0.71351(2) 0.0240(3) Uani 1 1 d .
Nb8 Nb -0.00998(3) 0.98548(2) 0.78435(2) 0.0231(3) Uani 1 1 d .
Nb9 Nb 0.02885(3) 0.76777(2) 0.78069(2) 0.0211(3) Uani 1 1 d .
Nb10 Nb 0.17394(3) 0.81758(2) 0.87375(2) 0.0251(3) Uani 1 1 d .
Ni2 Ni 0.12503(4) 0.88593(3) 0.62742(3) 0.0194(3) Uani 1 1 d .
O1 O -0.0401(3) 0.8721(2) 0.43474(17) 0.0286(7) Uani 1 1 d .
O2 O 0.0945(2) 0.9071(2) 0.52349(17) 0.0230(6) Uani 1 1 d .
O3 O -0.1355(2) 0.94277(19) 0.57847(16) 0.0247(6) Uani 1 1 d .
O4 O -0.1126(2) 0.76357(19) 0.58122(16) 0.0248(6) Uani 1 1 d .
O5 O 0.1140(2) 0.73325(18) 0.52726(16) 0.0234(6) Uani 1 1 d .
O6 O 0.2249(2) 0.9650(2) 0.60873(17) 0.0244(6) Uani 1 1 d .
O7 O -0.0240(2) 0.99212(19) 0.66791(17) 0.0227(6) Uani 1 1 d .
O8 O -0.2794(2) 1.0211(2) 0.71129(18) 0.0297(7) Uani 1 1 d .
O9 O -0.2184(2) 0.83277(19) 0.71340(17) 0.0260(6) Uani 1 1 d .
O10 O -0.2025(3) 0.6448(2) 0.71191(19) 0.0347(7) Uani 1 1 d .
O11 O 0.0373(2) 0.62907(18) 0.66482(16) 0.0241(6) Uani 1 1 d .
O12 O 0.2741(2) 0.57977(19) 0.59711(17) 0.0275(6) Uani 1 1 d .
O13 O 0.2507(2) 0.76325(19) 0.61484(16) 0.0235(6) Uani 1 1 d .
O14 O 0.0115(2) 0.80774(18) 0.66131(15) 0.0220(6) Uani 1 1 d .
O15 O 0.4274(3) 0.6371(2) 0.69508(19) 0.0319(7) Uani 1 1 d .
O16 O 0.3683(2) 0.8302(2) 0.68825(17) 0.0276(6) Uani 1 1 d .
O17 O 0.3580(3) 1.0141(2) 0.69158(19) 0.0315(7) Uani 1 1 d .
O18 O 0.1145(2) 1.03407(18) 0.74175(17) 0.0257(6) Uani 1 1 d .
O19 O -0.1250(3) 1.0774(2) 0.81280(17) 0.0301(7) Uani 1 1 d .
O20 O -0.0889(2) 0.89158(19) 0.78453(16) 0.0236(6) Uani 1 1 d .
O21 O -0.0723(2) 0.70448(19) 0.79349(16) 0.0248(6) Uani 1 1 d .
O22 O 0.1682(2) 0.67788(18) 0.73709(16) 0.0238(6) Uani 1 1 d .
O23 O 0.1387(2) 0.85337(18) 0.74414(16) 0.0229(6) Uani 1 1 d .
O24 O 0.2874(3) 0.72011(19) 0.82388(17) 0.0277(7) Uani 1 1 d .
O25 O 0.2629(3) 0.8994(2) 0.82309(17) 0.0282(7) Uani 1 1 d .
O26 O 0.0344(3) 0.92430(19) 0.87800(16) 0.0270(6) Uani 1 1 d .
O27 O 0.0587(3) 0.75118(19) 0.87654(16) 0.0262(6) Uani 1 1 d .
O28 O 0.1918(3) 0.7901(2) 0.96884(18) 0.0335(7) Uani 1 1 d .
O29 O 0.3448(4) 0.9408(4) 0.1424(3) 0.0626(12) Uani 1 1 d .
O30 O 0.5000 1.0000 0.0000 0.290(16) Uani 1 2 d S
O31 O 0.5451(9) 0.8325(15) 0.0815(9) 0.304(12) Uani 1 1 d .
O32 O 0.4517(5) 0.6690(4) 0.1110(3) 0.091(2) Uani 1 1 d .
O33 O 0.5072(4) 0.8941(3) 0.2992(4) 0.0727(18) Uani 1 1 d .
O34 O 0.4991(3) 0.5778(3) 0.5565(2) 0.0471(10) Uani 1 1 d .
O35 O 0.2166(8) 0.7702(4) 0.1166(5) 0.032(3) Uani 0.69(3) 1 d P
O36 O 0.2634(18) 0.8025(18) 0.0935(12) 0.036(8) Uani 0.23(3) 1 d P
O37 O 0.9057(8) 0.3373(5) -0.2179(5) 0.121(5) Uani 0.86(2) 1 d P
O38 O 0.7494(16) 0.5054(11) -0.2118(9) 0.043(6) Uani 0.224(15) 1 d P
H38 H 0.8056 0.5144 -0.2043 0.065 Uiso 0.12(14) 1 calc PR
O39 O 0.7758(7) 0.4828(5) -0.2928(5) 0.062(3) Uani 0.563(16) 1 d P
O40 O 0.6372(12) 0.5508(10) -0.2677(9) 0.051(6) Uani 0.265(14) 1 d P
O41 O 0.5580(6) 0.5041(4) -0.2104(4) 0.086(3) Uani 0.83(2) 1 d P
H41 H 0.4952 0.5221 -0.2232 0.128 Uiso 0.64(18) 1 calc PR
O42 O 0.4470(7) 0.5860(5) -0.1026(7) 0.157(4) Uani 1 1 d .
O43 O 0.6545(4) 0.5986(3) 0.4247(3) 0.0560(12) Uani 1 1 d .
O44 O 0.694(2) 0.7362(8) 0.2975(8) 0.038(6) Uani 0.47(8) 1 d P
O45 O 0.647(3) 0.7322(12) 0.3058(9) 0.101(6) Uani 0.70(8) 1 d P
O46 O 0.9827(14) 0.7090(11) 0.3753(10) 0.057(6) Uani 0.269(15) 1 d P
O47 O 0.9461(13) 0.7908(8) 0.3157(7) 0.052(5) Uani 0.36(2) 1 d P
O48 O 0.8977(12) 0.7755(12) 0.293(2) 0.031(9) Uani 0.34(9) 1 d P
O49 O 0.865(6) 0.792(3) 0.271(2) 0.079(12) Uani 0.44(9) 1 d P
O50 O 0.8624(13) 0.7022(9) 0.2480(8) 0.043(5) Uani 0.258(14) 1 d P
O51 O 0.9061(5) 0.6245(4) 0.9617(3) 0.0700(16) Uani 1 1 d .
O52 O 0.0405(17) 0.4547(10) 0.6427(19) 0.190(18) Uani 0.42(2) 1 d P
O53 O 0.5539(13) 0.5672(11) 0.0082(9) 0.085(7) Uani 0.383(18) 1 d P
O54 O 0.6097(14) 0.5189(13) -0.0616(9) 0.046(6) Uani 0.229(14) 1 d P
O55 O 0.8327(19) 0.4181(16) -0.1217(15) 0.088(12) Uani 0.236(17) 1 d P
O56 O 0.927(2) 0.356(2) -0.090(3) 0.064(19) Uani 0.14(2) 1 d P
O57 O 0.9326(9) 0.3578(7) -0.0342(7) 0.074(5) Uani 0.55(3) 1 d P
N1 N 0.5508(3) 0.8103(3) 0.8698(2) 0.0395(10) Uani 1 1 d .
N2 N 0.6134(3) 0.8194(4) 0.5269(2) 0.0435(11) Uani 1 1 d .
N3 N 0.3201(4) 0.7179(3) 0.3544(2) 0.0387(9) Uani 1 1 d .
N4 N 0.8253(3) 0.9081(3) 0.0564(3) 0.0375(9) Uani 1 1 d .
N5 N 0.7621(9) 0.5537(4) 0.1622(4) 0.103(3) Uani 1 1 d .
N6 N -0.0153(11) 0.5233(8) 0.4834(11) 0.077(6) Uani 0.51(2) 1 d P
N7 N 0.766(2) 0.501(2) -0.061(3) 0.27(3) Uani 0.63(4) 1 d P
C1 C 0.6594(4) 0.7774(5) 0.8967(3) 0.0507(15) Uani 1 1 d .
H1A H 0.7208 0.7856 0.8533 0.076 Uiso 1 1 calc R
H1B H 0.6743 0.7136 0.9189 0.076 Uiso 1 1 calc R
H1C H 0.6544 0.8115 0.9355 0.076 Uiso 1 1 calc R
C2 C 0.5553(5) 0.7570(4) 0.8126(3) 0.0507(14) Uani 1 1 d .
H2A H 0.4829 0.7780 0.7965 0.076 Uiso 1 1 calc R
H2B H 0.5707 0.6934 0.8358 0.076 Uiso 1 1 calc R
H2C H 0.6154 0.7645 0.7680 0.076 Uiso 1 1 calc R
C3 C 0.5314(5) 0.9057(4) 0.8319(4) 0.0507(14) Uani 1 1 d .
H3A H 0.5265 0.9423 0.8688 0.076 Uiso 1 1 calc R
H3B H 0.4609 0.9268 0.8134 0.076 Uiso 1 1 calc R
H3C H 0.5941 0.9109 0.7887 0.076 Uiso 1 1 calc R
C4 C 0.4560(5) 0.8022(5) 0.9360(4) 0.0540(15) Uani 1 1 d .
H4A H 0.4531 0.8372 0.9735 0.081 Uiso 1 1 calc R
H4B H 0.4679 0.7391 0.9599 0.081 Uiso 1 1 calc R
H4C H 0.3849 0.8251 0.9181 0.081 Uiso 1 1 calc R
C5 C 0.6122(5) 0.8979(5) 0.5575(4) 0.0578(16) Uani 1 1 d .
H5A H 0.5435 0.9144 0.5965 0.087 Uiso 1 1 calc R
H5B H 0.6140 0.9488 0.5156 0.087 Uiso 1 1 calc R
H5C H 0.6783 0.8817 0.5803 0.087 Uiso 1 1 calc R
C6 C 0.7111(5) 0.8023(5) 0.4607(3) 0.0519(15) Uani 1 1 d .
H6A H 0.7811 0.7922 0.4773 0.078 Uiso 1 1 calc R
H6B H 0.7011 0.8543 0.4195 0.078 Uiso 1 1 calc R
H6C H 0.7151 0.7491 0.4420 0.078 Uiso 1 1 calc R
C7 C 0.5055(5) 0.8388(6) 0.5008(4) 0.0614(18) Uani 1 1 d .
H7A H 0.5052 0.7857 0.4841 0.092 Uiso 1 1 calc R
H7B H 0.4996 0.8893 0.4581 0.092 Uiso 1 1 calc R
H7C H 0.4414 0.8540 0.5433 0.092 Uiso 1 1 calc R
C8 C 0.6266(5) 0.7385(5) 0.5879(3) 0.0515(14) Uani 1 1 d .
H8A H 0.6305 0.6868 0.5672 0.077 Uiso 1 1 calc R
H8B H 0.5620 0.7489 0.6308 0.077 Uiso 1 1 calc R
H8C H 0.6961 0.7267 0.6057 0.077 Uiso 1 1 calc R
C9 C 0.3317(6) 0.7719(4) 0.4061(4) 0.0562(16) Uani 1 1 d .
H9A H 0.2713 0.7733 0.4519 0.084 Uiso 1 1 calc R
H9B H 0.3265 0.8333 0.3790 0.084 Uiso 1 1 calc R
H9C H 0.4049 0.7444 0.4212 0.084 Uiso 1 1 calc R
C10 C 0.4091(8) 0.7170(7) 0.2830(5) 0.104(4) Uani 1 1 d .
H10A H 0.4834 0.6865 0.2959 0.155 Uiso 1 1 calc R
H10B H 0.4052 0.7788 0.2576 0.155 Uiso 1 1 calc R
H10C H 0.3970 0.6851 0.2485 0.155 Uiso 1 1 calc R
C11 C 0.2085(7) 0.7600(6) 0.3335(4) 0.091(3) Uani 1 1 d .
H11A H 0.1983 0.7241 0.3015 0.136 Uiso 1 1 calc R
H11B H 0.2039 0.8207 0.3050 0.136 Uiso 1 1 calc R
H11C H 0.1494 0.7629 0.3801 0.136 Uiso 1 1 calc R
C12 C 0.3275(8) 0.6258(4) 0.3956(4) 0.077(2) Uani 1 1 d .
H12A H 0.2670 0.6275 0.4414 0.115 Uiso 1 1 calc R
H12B H 0.4007 0.5981 0.4108 0.115 Uiso 1 1 calc R
H12C H 0.3197 0.5905 0.3621 0.115 Uiso 1 1 calc R
C13 C 0.9354(5) 0.8893(5) 0.0767(3) 0.0511(14) Uani 1 1 d .
H13A H 0.9929 0.8936 0.0298 0.077 Uiso 1 1 calc R
H13B H 0.9561 0.8287 0.1064 0.077 Uiso 1 1 calc R
H13C H 0.9300 0.9330 0.1072 0.077 Uiso 1 1 calc R
C14 C 0.7942(6) 1.0001(4) 0.0115(4) 0.0612(17) Uani 1 1 d .
H14A H 0.7887 1.0437 0.0423 0.092 Uiso 1 1 calc R
H14B H 0.7214 1.0128 -0.0022 0.092 Uiso 1 1 calc R
H14C H 0.8520 1.0045 -0.0352 0.092 Uiso 1 1 calc R
C15 C 0.8336(5) 0.8418(5) 0.0092(4) 0.0584(17) Uani 1 1 d .
H15A H 0.8845 0.8513 -0.0402 0.088 Uiso 1 1 calc R
H15B H 0.7587 0.8499 0.0008 0.088 Uiso 1 1 calc R
H15C H 0.8630 0.7808 0.0361 0.088 Uiso 1 1 calc R
C16 C 0.7370(5) 0.9018(5) 0.1285(4) 0.0578(17) Uani 1 1 d .
H16A H 0.7580 0.8414 0.1586 0.087 Uiso 1 1 calc R
H16B H 0.6641 0.9137 0.1152 0.087 Uiso 1 1 calc R
H16C H 0.7314 0.9460 0.1587 0.087 Uiso 1 1 calc R
C17 C 0.8712(11) 0.5420(10) 0.1881(8) 0.171(8) Uani 1 1 d .
H17A H 0.8581 0.5889 0.2176 0.256 Uiso 1 1 calc R
H17B H 0.9316 0.5466 0.1430 0.256 Uiso 1 1 calc R
H17C H 0.8932 0.4829 0.2201 0.256 Uiso 1 1 calc R
C18 C 0.7271(11) 0.6500(5) 0.1225(5) 0.120(5) Uani 1 1 d .
H18A H 0.6454 0.6705 0.1260 0.179 Uiso 1 1 calc R
H18B H 0.7656 0.6543 0.0686 0.179 Uiso 1 1 calc R
H18C H 0.7477 0.6878 0.1473 0.179 Uiso 1 1 calc R
C19 C 0.7718(15) 0.4909(7) 0.1077(6) 0.157(7) Uani 1 1 d .
C20 C 0.6805(9) 0.5418(4) 0.2315(4) 0.091(3) Uani 1 1 d .
H20A H 0.6787 0.5800 0.2660 0.137 Uiso 1 1 calc R
H20B H 0.7012 0.4788 0.2564 0.137 Uiso 1 1 calc R
H20C H 0.6059 0.5583 0.2193 0.137 Uiso 1 1 calc R
C21 C -0.0230(18) 0.6046(17) 0.477(3) 0.22(2) Uani 0.69(5) 1 d P
C22 C 0.019(2) 0.5401(16) 0.5498(19) 0.080(12) Uani 0.33(3) 1 d P
C23 C 0.1089(14) 0.4798(15) 0.468(2) 0.34(2) Uani 1 1 d .
C24 C 0.685(2) 0.5426(14) 0.0257(14) 0.061(8) Uani 0.29(2) 1 d P
C25 C 0.862(2) 0.4181(18) -0.007(2) 0.108(16) Uani 0.37(3) 1 d P
C26 C 0.809(3) 0.5262(13) -0.1159(15) 0.227(17) Uani 1 1 d .
C27 C 0.701(2) 0.4123(12) -0.037(2) 0.18(2) Uani 0.48(3) 1 d P
H1 H 0.191(5) 1.013(4) 0.596(4) 0.048(18) Uiso 1 1 d .
H2 H -0.018(5) 1.035(4) 0.641(3) 0.038(16) Uiso 1 1 d .
H3 H 0.107(5) 0.942(4) 0.496(3) 0.034(16) Uiso 1 1 d .
H4 H 0.900(12) 0.578(10) 0.941(8) 0.17(6) Uiso 1 1 d .
H5 H 0.936(6) 0.642(5) 0.923(4) 0.06(2) Uiso 1 1 d .
H6 H 0.430(7) 0.575(5) 0.560(4) 0.07(2) Uiso 1 1 d .
H7 H 0.488(5) 0.600(4) 0.596(4) 0.050(18) Uiso 1 1 d .
H8 H 0.621(5) 0.592(4) 0.464(3) 0.025(14) Uiso 1 1 d .
H9 H 0.679(6) 0.543(5) 0.417(4) 0.06(2) Uiso 1 1 d .
H10 H 0.526(9) 0.921(7) 0.303(6) 0.10(4) Uiso 1 1 d .
H11 H 0.220(6) 0.784(5) 0.084(4) 0.03(2) Uiso 1 1 d .
H12 H 0.202(8) 0.816(7) 0.129(5) 0.09(3) Uiso 1 1 d .

loop_
_atom_site_aniso_label
_atom_site_aniso_U_11
_atom_site_aniso_U_22
_atom_site_aniso_U_33
_atom_site_aniso_U_23
_atom_site_aniso_U_13
_atom_site_aniso_U_12
Nb1 0.0228(3) 0.0203(3) 0.0222(3) -0.00324(13) -0.00779(14) -0.00459(15)
Nb3 0.0204(3) 0.0206(3) 0.0244(3) -0.00455(13) -0.00579(14) -0.00261(15)
Nb4 0.0232(3) 0.0222(3) 0.0246(3) -0.00445(14) -0.00514(14) -0.00734(15)
Nb5 0.0219(3) 0.0178(3) 0.0217(3) -0.00382(13) -0.00636(14) -0.00295(14)
Nb6 0.0217(3) 0.0208(3) 0.0296(3) -0.00663(14) -0.01016(15) -0.00119(15)
Nb7 0.0248(3) 0.0228(3) 0.0267(3) -0.00581(14) -0.00926(15) -0.00585(15)
Nb8 0.0255(3) 0.0199(3) 0.0227(3) -0.00584(13) -0.00735(14) -0.00205(15)
Nb9 0.0221(3) 0.0191(3) 0.0212(3) -0.00389(13) -0.00603(14) -0.00347(14)
Nb10 0.0300(3) 0.0223(3) 0.0245(3) -0.00326(14) -0.01209(15) -0.00510(16)
Ni2 0.0192(3) 0.0178(3) 0.0212(3) -0.00465(18) -0.00578(19) -0.00308(19)
O1 0.0309(16) 0.0279(15) 0.0274(15) -0.0038(12) -0.0104(12) -0.0065(12)
O2 0.0257(15) 0.0204(14) 0.0218(14) -0.0011(11) -0.0059(11) -0.0063(11)
O3 0.0248(14) 0.0227(14) 0.0266(14) -0.0016(11) -0.0094(11) -0.0056(11)
O4 0.0246(14) 0.0275(15) 0.0249(14) -0.0057(11) -0.0079(11) -0.0077(11)
O5 0.0252(14) 0.0207(13) 0.0235(14) -0.0036(10) -0.0070(11) -0.0046(11)
O6 0.0252(14) 0.0227(15) 0.0257(14) -0.0030(11) -0.0078(11) -0.0065(12)
O7 0.0242(14) 0.0180(13) 0.0251(14) -0.0024(11) -0.0073(11) -0.0047(11)
O8 0.0240(14) 0.0238(14) 0.0366(17) -0.0048(12) -0.0081(12) -0.0003(11)
O9 0.0215(14) 0.0256(14) 0.0309(15) -0.0054(11) -0.0069(11) -0.0054(11)
O10 0.0325(17) 0.0360(17) 0.0390(18) -0.0104(14) -0.0028(14) -0.0152(14)
O11 0.0279(14) 0.0201(13) 0.0258(14) -0.0037(11) -0.0083(11) -0.0071(11)
O12 0.0275(15) 0.0228(14) 0.0285(15) -0.0063(11) -0.0063(12) -0.0012(11)
O13 0.0228(14) 0.0237(14) 0.0243(14) -0.0045(11) -0.0069(11) -0.0053(11)
O14 0.0210(13) 0.0202(13) 0.0239(14) -0.0045(10) -0.0068(11) -0.0028(10)
O15 0.0270(15) 0.0283(16) 0.0405(18) -0.0117(13) -0.0144(13) 0.0013(12)
O16 0.0240(14) 0.0265(15) 0.0329(16) -0.0076(12) -0.0089(12) -0.0044(11)
O17 0.0291(16) 0.0309(16) 0.0395(17) -0.0096(13) -0.0099(13) -0.0105(13)
O18 0.0294(15) 0.0191(13) 0.0287(15) -0.0036(11) -0.0109(12) -0.0038(11)
O19 0.0316(16) 0.0248(15) 0.0299(16) -0.0101(12) -0.0063(12) 0.0001(12)
O20 0.0235(14) 0.0233(14) 0.0226(14) -0.0044(11) -0.0054(11) -0.0041(11)
O21 0.0270(14) 0.0230(14) 0.0234(14) -0.0021(11) -0.0051(11) -0.0075(11)
O22 0.0266(14) 0.0218(13) 0.0225(14) -0.0027(10) -0.0091(11) -0.0042(11)
O23 0.0254(14) 0.0207(13) 0.0230(14) -0.0046(10) -0.0071(11) -0.0050(11)
O24 0.0292(15) 0.0247(14) 0.0301(15) -0.0038(11) -0.0133(12) -0.0040(12)
O25 0.0309(16) 0.0256(15) 0.0308(15) -0.0060(12) -0.0115(12) -0.0068(12)
O26 0.0317(15) 0.0241(14) 0.0247(14) -0.0059(11) -0.0082(12) -0.0047(12)
O27 0.0317(15) 0.0232(14) 0.0233(14) -0.0029(11) -0.0077(12) -0.0067(12)
O28 0.0380(18) 0.0361(17) 0.0286(16) -0.0011(13) -0.0140(13) -0.0114(14)
O29 0.044(2) 0.097(4) 0.053(3) -0.033(2) -0.0050(19) -0.018(2)
O30 0.179(14) 0.65(5) 0.202(16) -0.31(3) 0.123(13) -0.28(2)
O31 0.116(8) 0.67(3) 0.256(15) -0.34(2) 0.071(9) -0.185(15)
O32 0.071(3) 0.115(5) 0.051(3) -0.025(3) -0.027(2) 0.034(3)
O33 0.052(3) 0.031(2) 0.146(6) 0.001(3) -0.050(3) -0.0151(19)
O34 0.0316(19) 0.061(3) 0.050(2) -0.026(2) -0.0009(16) -0.0093(17)
O35 0.042(4) 0.027(3) 0.022(4) -0.006(2) -0.014(3) 0.001(3)
O36 0.023(10) 0.048(13) 0.032(10) -0.019(9) -0.006(7) 0.004(8)
O37 0.134(8) 0.054(4) 0.138(8) -0.003(4) 0.023(6) -0.031(4)
O38 0.055(12) 0.038(9) 0.043(10) 0.006(7) -0.011(8) -0.030(8)
O39 0.065(6) 0.042(4) 0.084(7) -0.018(4) -0.024(4) -0.011(4)
O40 0.047(9) 0.054(10) 0.062(10) 0.029(7) -0.039(7) -0.034(7)
O41 0.066(5) 0.060(4) 0.104(6) 0.016(3) -0.037(4) 0.008(3)
O42 0.106(6) 0.080(5) 0.267(12) 0.060(6) -0.095(7) -0.021(4)
O43 0.069(3) 0.031(2) 0.057(3) -0.0144(19) 0.011(2) -0.0142(19)
O44 0.037(9) 0.036(7) 0.040(7) 0.002(3) -0.009(5) -0.015(4)
O45 0.077(15) 0.107(10) 0.099(9) -0.010(6) -0.007(8) -0.016(8)
O46 0.061(11) 0.047(10) 0.073(12) -0.031(8) -0.009(8) -0.019(8)
O47 0.071(10) 0.040(6) 0.051(7) 0.006(5) -0.024(6) -0.024(6)
O48 0.024(11) 0.022(7) 0.048(13) 0.002(6) -0.020(5) -0.004(4)
O49 0.12(3) 0.054(11) 0.065(12) -0.014(10) -0.013(17) -0.027(17)
O50 0.054(9) 0.026(7) 0.051(9) -0.006(6) -0.016(7) -0.012(6)
O51 0.079(3) 0.060(3) 0.045(3) 0.016(2) 0.010(2) -0.024(3)
O52 0.111(16) 0.042(9) 0.41(5) 0.053(15) -0.12(2) -0.028(9)
O53 0.076(10) 0.083(11) 0.093(12) -0.030(9) -0.028(8) 0.001(8)
O54 0.038(9) 0.065(12) 0.040(10) -0.012(8) 0.000(7) -0.023(8)
O55 0.071(16) 0.082(17) 0.12(2) 0.053(14) -0.061(15) -0.050(13)
O56 0.033(15) 0.05(2) 0.07(3) 0.051(19) -0.019(15) -0.010(13)
O57 0.076(7) 0.059(6) 0.059(8) 0.006(5) -0.007(5) -0.003(5)
N1 0.0207(18) 0.057(3) 0.037(2) -0.0126(19) -0.0038(16) -0.0054(17)
N2 0.027(2) 0.072(3) 0.035(2) -0.017(2) -0.0057(17) -0.014(2)
N3 0.041(2) 0.037(2) 0.032(2) -0.0096(17) -0.0047(17) -0.0045(18)
N4 0.033(2) 0.039(2) 0.045(2) -0.0200(18) -0.0035(17) -0.0112(17)
N5 0.171(8) 0.046(3) 0.063(4) -0.008(3) 0.022(5) -0.034(4)
N6 0.042(8) 0.052(10) 0.117(15) -0.022(8) 0.015(7) -0.009(7)
N7 0.129(18) 0.23(3) 0.55(7) -0.31(4) -0.20(3) 0.12(2)
C1 0.026(2) 0.081(4) 0.038(3) -0.009(3) -0.012(2) -0.006(3)
C2 0.033(3) 0.069(4) 0.052(3) -0.024(3) -0.009(2) -0.008(3)
C3 0.035(3) 0.054(3) 0.058(3) -0.014(3) -0.015(2) 0.000(2)
C4 0.030(3) 0.082(4) 0.052(3) -0.024(3) 0.006(2) -0.020(3)
C5 0.040(3) 0.072(4) 0.066(4) -0.033(3) -0.013(3) -0.005(3)
C6 0.034(3) 0.082(4) 0.040(3) -0.023(3) -0.004(2) -0.011(3)
C7 0.034(3) 0.108(6) 0.046(3) -0.025(3) -0.017(2) -0.011(3)
C8 0.036(3) 0.078(4) 0.048(3) -0.013(3) -0.008(2) -0.024(3)
C9 0.057(4) 0.056(4) 0.062(4) -0.027(3) 0.008(3) -0.028(3)
C10 0.103(7) 0.121(8) 0.081(6) -0.061(6) 0.051(5) -0.050(6)
C11 0.083(5) 0.104(6) 0.058(4) -0.041(4) -0.042(4) 0.047(5)
C12 0.146(8) 0.034(3) 0.051(4) -0.007(3) -0.039(4) -0.014(4)
C13 0.041(3) 0.066(4) 0.048(3) -0.007(3) -0.014(2) -0.017(3)
C14 0.081(5) 0.043(3) 0.053(4) -0.016(3) -0.023(3) 0.002(3)
C15 0.047(3) 0.070(4) 0.074(4) -0.048(4) 0.009(3) -0.028(3)
C16 0.050(3) 0.076(4) 0.058(4) -0.038(3) 0.014(3) -0.032(3)
C17 0.151(11) 0.213(15) 0.167(12) 0.127(11) -0.097(10) -0.137(12)
C18 0.205(13) 0.043(4) 0.072(6) 0.006(4) 0.011(7) -0.032(6)
C19 0.302(19) 0.066(6) 0.070(6) -0.027(5) 0.051(9) -0.072(9)
C20 0.154(8) 0.037(3) 0.039(3) -0.003(3) -0.006(4) 0.013(4)
C21 0.106(16) 0.11(2) 0.47(6) -0.16(3) -0.02(2) -0.015(13)
C22 0.071(16) 0.046(14) 0.15(3) -0.061(15) -0.049(15) 0.003(10)
C23 0.078(10) 0.18(2) 0.60(5) 0.09(3) -0.004(19) -0.015(11)
C24 0.079(17) 0.038(12) 0.068(16) -0.014(10) -0.015(12) -0.017(11)
C25 0.061(16) 0.067(17) 0.19(3) 0.054(19) -0.076(19) -0.030(13)
C26 0.31(3) 0.100(12) 0.28(3) 0.076(17) -0.21(3) -0.021(14)
C27 0.12(2) 0.044(10) 0.44(6) -0.056(19) -0.18(3) 0.012(10)

loop_
_atom_type_symbol
_atom_type_description
_atom_type_scat_dispersion_real
_atom_type_scat_dispersion_imag
_atom_type_scat_source
C C 0.0033 0.0016 'International Tables Vol C Tables 4.2.6.8 and 6.1.1.4'
H H 0.0000 0.0000 'International Tables Vol C Tables 4.2.6.8 and 6.1.1.4'
N N 0.0061 0.0033 'International Tables Vol C Tables 4.2.6.8 and 6.1.1.4'
O O 0.0106 0.0060 'International Tables Vol C Tables 4.2.6.8 and 6.1.1.4'
Ni Ni 0.3393 1.1124 'International Tables Vol C Tables 4.2.6.8 and 6.1.1.4'
Nb Nb -2.0727 0.6215 'International Tables Vol C Tables 4.2.6.8 and 6.1.1.4'

loop_
_geom_angle_atom_site_label_1
_geom_angle_atom_site_label_2
_geom_angle_atom_site_label_3
_geom_angle
_geom_angle_site_symmetry_1
_geom_angle_site_symmetry_3
O1 Nb1 O4 104.09(13) . .
O1 Nb1 O5 104.12(13) . .
O4 Nb1 O5 87.70(12) . .
O1 Nb1 O3 101.73(13) . .
O4 Nb1 O3 89.43(12) . .
O5 Nb1 O3 153.91(11) . .
O1 Nb1 O2 101.61(13) . .
O4 Nb1 O2 154.27(12) . .
O5 Nb1 O2 84.89(12) . .
O3 Nb1 O2 86.55(12) . .
O1 Nb1 O14 177.49(12) . .
O4 Nb1 O14 77.75(10) . .
O5 Nb1 O14 77.57(10) . .
O3 Nb1 O14 76.48(10) . .
O2 Nb1 O14 76.60(11) . .
O1 Nb1 Nb5 134.49(10) . .
O4 Nb1 Nb5 80.57(8) . .
O5 Nb1 Nb5 30.38(8) . .
O3 Nb1 Nb5 123.72(8) . .
O2 Nb1 Nb5 80.63(8) . .
O14 Nb1 Nb5 47.24(6) . .
O1 Nb1 Nb3 131.91(10) . .
O4 Nb1 Nb3 77.89(8) . .
O5 Nb1 Nb3 123.91(8) . .
O3 Nb1 Nb3 30.66(8) . .
O2 Nb1 Nb3 85.91(8) . .
O14 Nb1 Nb3 46.52(6) . .
Nb5 Nb1 Nb3 93.545(13) . .
O1 Nb1 Nb4 134.74(10) . .
O4 Nb1 Nb4 30.66(8) . .
O5 Nb1 Nb4 80.45(8) . .
O3 Nb1 Nb4 83.93(8) . .
O2 Nb1 Nb4 123.62(9) . .
O14 Nb1 Nb4 47.13(6) . .
Nb5 Nb1 Nb4 60.355(12) . .
Nb3 Nb1 Nb4 60.113(12) . .
O8 Nb3 O9 102.72(13) . .
O8 Nb3 O3 104.56(13) . .
O9 Nb3 O3 97.55(12) . .
O8 Nb3 O20 102.61(13) . .
O9 Nb3 O20 92.75(12) . .
O3 Nb3 O20 147.93(12) . .
O8 Nb3 O7 100.87(13) . .
O9 Nb3 O7 153.70(11) . .
O3 Nb3 O7 87.57(11) . .
O20 Nb3 O7 70.76(11) . .
O8 Nb3 O14 175.75(12) . .
O9 Nb3 O14 79.11(11) . .
O3 Nb3 O14 78.87(11) . .
O20 Nb3 O14 73.38(10) . .
O7 Nb3 O14 76.61(10) . .
O8 Nb3 Nb1 136.43(10) . .
O9 Nb3 Nb1 84.23(9) . .
O3 Nb3 Nb1 32.32(8) . .
O20 Nb3 Nb1 120.16(8) . .
O7 Nb3 Nb1 86.68(8) . .
O14 Nb3 Nb1 47.28(6) . .
O8 Nb3 Nb4 134.95(10) . .
O9 Nb3 Nb4 32.35(9) . .
O3 Nb3 Nb4 85.30(9) . .
O20 Nb3 Nb4 87.47(8) . .
O7 Nb3 Nb4 123.68(7) . .
O14 Nb3 Nb4 47.20(7) . .
Nb1 Nb3 Nb4 60.145(11) . .
O10 Nb4 O4 104.31(14) . .
O10 Nb4 O11 103.97(14) . .
O4 Nb4 O11 92.52(12) . .
O10 Nb4 O9 103.27(14) . .
O4 Nb4 O9 87.30(12) . .
O11 Nb4 O9 151.91(12) . .
O10 Nb4 O21 103.46(14) . .
O4 Nb4 O21 151.85(11) . .
O11 Nb4 O21 85.18(11) . .
O9 Nb4 O21 81.97(11) . .
O10 Nb4 O14 177.61(13) . .
O4 Nb4 O14 77.87(10) . .
O11 Nb4 O14 76.77(10) . .
O9 Nb4 O14 75.74(10) . .
O21 Nb4 O14 74.29(10) . .
O10 Nb4 Nb9 135.63(11) . .
O4 Nb4 Nb9 120.02(8) . .
O11 Nb4 Nb9 77.46(8) . .
O9 Nb4 Nb9 78.38(8) . .
O21 Nb4 Nb9 32.22(8) . .
O14 Nb4 Nb9 42.15(6) . .
O10 Nb4 Nb3 132.88(11) . .
O4 Nb4 Nb3 77.73(8) . .
O11 Nb4 Nb3 123.09(8) . .
O9 Nb4 Nb3 29.83(8) . .
O21 Nb4 Nb3 80.12(8) . .
O14 Nb4 Nb3 46.31(6) . .
Nb9 Nb4 Nb3 61.486(11) . .
O10 Nb4 Nb1 135.21(11) . .
O4 Nb4 Nb1 30.92(8) . .
O11 Nb4 Nb1 83.63(8) . .
O9 Nb4 Nb1 81.90(8) . .
O21 Nb4 Nb1 121.25(8) . .
O14 Nb4 Nb1 47.00(6) . .
Nb9 Nb4 Nb1 89.153(13) . .
Nb3 Nb4 Nb1 59.742(11) . .
O12 Nb5 O5 104.23(13) . .
O12 Nb5 O11 101.10(13) . .
O5 Nb5 O11 93.22(12) . .
O12 Nb5 O13 102.78(13) . .
O5 Nb5 O13 95.71(12) . .
O11 Nb5 O13 151.53(12) . .
O12 Nb5 O22 103.96(12) . .
O5 Nb5 O22 151.43(11) . .
O11 Nb5 O22 85.83(11) . .
O13 Nb5 O22 73.57(11) . .
O12 Nb5 O14 176.28(12) . .
O5 Nb5 O14 79.00(10) . .
O11 Nb5 O14 76.73(10) . .
O13 Nb5 O14 78.54(10) . .
O22 Nb5 O14 72.99(10) . .
O12 Nb5 Nb6 93.94(10) . .
O5 Nb5 Nb6 131.89(9) . .
O11 Nb5 Nb6 126.78(8) . .
O13 Nb5 Nb6 36.36(8) . .
O22 Nb5 Nb6 40.95(8) . .
O14 Nb5 Nb6 85.09(6) . .
O12 Nb5 Nb1 135.83(10) . .
O5 Nb5 Nb1 31.74(8) . .
O11 Nb5 Nb1 83.94(8) . .
O13 Nb5 Nb1 89.59(8) . .
O22 Nb5 Nb1 120.20(7) . .
O14 Nb5 Nb1 47.31(6) . .
Nb6 Nb5 Nb1 118.162(14) . .
O15 Nb6 O16 104.42(14) . .
O15 Nb6 O24 100.61(14) . .
O16 Nb6 O24 94.69(13) . .
O15 Nb6 O13 101.97(13) . .
O16 Nb6 O13 93.73(12) . .
O24 Nb6 O13 153.07(12) . .
O15 Nb6 O22 103.79(13) . .
O16 Nb6 O22 150.99(11) . .
O24 Nb6 O22 86.68(12) . .
O13 Nb6 O22 73.85(11) . .
O15 Nb6 O23 176.27(13) . .
O16 Nb6 O23 78.60(11) . .
O24 Nb6 O23 76.82(11) . .
O13 Nb6 O23 79.86(10) . .
O22 Nb6 O23 73.50(10) . .
O15 Nb6 Nb5 93.26(10) . .
O16 Nb6 Nb5 129.92(9) . .
O24 Nb6 Nb5 127.94(9) . .
O13 Nb6 Nb5 36.34(8) . .
O22 Nb6 Nb5 41.26(7) . .
O23 Nb6 Nb5 86.32(6) . .
O15 Nb6 Nb7 135.00(11) . .
O16 Nb6 Nb7 31.05(9) . .
O24 Nb6 Nb7 83.47(9) . .
O13 Nb6 Nb7 90.79(8) . .
O22 Nb6 Nb7 121.21(7) . .
O23 Nb6 Nb7 47.80(7) . .
Nb5 Nb6 Nb7 119.536(13) . .
O17 Nb7 O25 103.29(14) . .
O17 Nb7 O16 103.84(14) . .
O25 Nb7 O16 89.90(12) . .
O17 Nb7 O18 103.31(13) . .
O25 Nb7 O18 88.70(12) . .
O16 Nb7 O18 152.39(12) . .
O17 Nb7 O6 101.79(13) . .
O25 Nb7 O6 154.92(12) . .
O16 Nb7 O6 84.56(12) . .
O18 Nb7 O6 85.13(12) . .
O17 Nb7 O23 179.71(13) . .
O25 Nb7 O23 76.97(11) . .
O16 Nb7 O23 76.28(11) . .
O18 Nb7 O23 76.54(10) . .
O6 Nb7 O23 77.96(10) . .
O17 Nb7 Nb6 133.74(10) . .
O25 Nb7 Nb6 80.13(9) . .
O16 Nb7 Nb6 30.12(9) . .
O18 Nb7 Nb6 122.94(8) . .
O6 Nb7 Nb6 82.92(8) . .
O23 Nb7 Nb6 46.40(6) . .
O17 Nb7 Nb8 133.40(10) . .
O25 Nb7 Nb8 77.87(9) . .
O16 Nb7 Nb8 122.76(9) . .
O18 Nb7 Nb8 30.53(8) . .
O6 Nb7 Nb8 84.64(8) . .
O23 Nb7 Nb8 46.48(6) . .
Nb6 Nb7 Nb8 92.735(13) . .
O19 Nb8 O26 102.49(13) . .
O19 Nb8 O18 104.69(14) . .
O26 Nb8 O18 96.96(13) . .
O19 Nb8 O20 102.68(13) . .
O26 Nb8 O20 92.31(12) . .
O18 Nb8 O20 148.36(12) . .
O19 Nb8 O7 101.61(12) . .
O26 Nb8 O7 153.29(12) . .
O18 Nb8 O7 87.91(12) . .
O20 Nb8 O7 71.21(11) . .
O19 Nb8 O23 175.66(13) . .
O26 Nb8 O23 78.67(11) . .
O18 Nb8 O23 79.23(11) . .
O20 Nb8 O23 73.04(10) . .
O7 Nb8 O23 76.48(10) . .
O19 Nb8 Nb10 134.69(10) . .
O26 Nb8 Nb10 32.36(9) . .
O18 Nb8 Nb10 84.59(8) . .
O20 Nb8 Nb10 87.37(8) . .
O7 Nb8 Nb10 123.25(8) . .
O23 Nb8 Nb10 46.84(6) . .
O19 Nb8 Nb7 136.40(11) . .
O26 Nb8 Nb7 84.57(9) . .
O18 Nb8 Nb7 32.04(8) . .
O20 Nb8 Nb7 120.16(8) . .
O7 Nb8 Nb7 85.93(8) . .
O23 Nb8 Nb7 47.69(7) . .
Nb10 Nb8 Nb7 60.265(12) . .
O27 Nb9 O21 105.09(13) . .
O27 Nb9 O22 97.72(12) . .
O21 Nb9 O22 98.18(12) . .
O27 Nb9 O20 96.78(12) . .
O21 Nb9 O20 96.32(12) . .
O22 Nb9 O20 156.03(11) . .
O27 Nb9 O23 85.79(12) . .
O21 Nb9 O23 168.86(11) . .
O22 Nb9 O23 82.43(11) . .
O20 Nb9 O23 79.72(11) . .
O27 Nb9 O14 168.43(12) . .
O21 Nb9 O14 86.29(11) . .
O22 Nb9 O14 82.44(10) . .
O20 Nb9 O14 79.57(10) . .
O23 Nb9 O14 82.75(10) . .
O27 Nb9 Nb10 37.07(9) . .
O21 Nb9 Nb10 142.16(9) . .
O22 Nb9 Nb10 89.52(8) . .
O20 Nb9 Nb10 90.64(8) . .
O23 Nb9 Nb10 48.78(7) . .
O14 Nb9 Nb10 131.53(7) . .
O27 Nb9 Nb4 142.24(9) . .
O21 Nb9 Nb4 37.18(9) . .
O22 Nb9 Nb4 89.33(8) . .
O20 Nb9 Nb4 90.80(8) . .
O23 Nb9 Nb4 131.96(7) . .
O14 Nb9 Nb4 49.22(7) . .
Nb10 Nb9 Nb4 178.502(15) . .
O28 Nb10 O25 104.65(14) . .
O28 Nb10 O24 104.47(14) . .
O25 Nb10 O24 91.22(13) . .
O28 Nb10 O26 102.18(14) . .
O25 Nb10 O26 88.59(12) . .
O24 Nb10 O26 152.48(12) . .
O28 Nb10 O27 102.72(13) . .
O25 Nb10 O27 152.39(12) . .
O24 Nb10 O27 85.38(12) . .
O26 Nb10 O27 82.20(12) . .
O28 Nb10 O23 176.59(13) . .
O25 Nb10 O23 78.50(11) . .
O24 Nb10 O23 76.56(11) . .
O26 Nb10 O23 76.44(10) . .
O27 Nb10 O23 74.06(10) . .
O28 Nb10 Nb9 134.74(11) . .
O25 Nb10 Nb9 120.56(9) . .
O24 Nb10 Nb9 77.97(9) . .
O26 Nb10 Nb9 78.49(8) . .
O27 Nb10 Nb9 32.04(8) . .
O23 Nb10 Nb9 42.07(7) . .
O28 Nb10 Nb8 132.13(11) . .
O25 Nb10 Nb8 78.50(9) . .
O24 Nb10 Nb8 123.34(8) . .
O26 Nb10 Nb8 30.16(8) . .
O27 Nb10 Nb8 80.59(8) . .
O23 Nb10 Nb8 46.78(6) . .
Nb9 Nb10 Nb8 61.764(12) . .
O2 Ni2 O6 100.06(12) . .
O2 Ni2 O13 94.37(11) . .
O6 Ni2 O13 98.81(12) . .
O2 Ni2 O14 86.00(12) . .
O6 Ni2 O14 172.57(11) . .
O13 Ni2 O14 84.91(11) . .
O2 Ni2 O23 171.39(12) . .
O6 Ni2 O23 88.41(11) . .
O13 Ni2 O23 85.75(11) . .
O14 Ni2 O23 85.44(11) . .
O2 Ni2 O7 94.86(11) . .
O6 Ni2 O7 91.48(12) . .
O13 Ni2 O7 164.76(11) . .
O14 Ni2 O7 83.68(11) . .
O23 Ni2 O7 83.31(11) . .
Ni2 O2 Nb1 107.68(14) . .
Ni2 O2 H3 121(5) . .
Nb1 O2 H3 128(5) . .
Nb3 O3 Nb1 117.02(14) . .
Nb4 O4 Nb1 118.42(14) . .
Nb5 O5 Nb1 117.88(14) . .
Ni2 O6 Nb7 104.63(13) . .
Ni2 O6 H1 107(5) . .
Nb7 O6 H1 113(5) . .
Nb8 O7 Ni2 102.71(12) . .
Nb8 O7 Nb3 101.84(12) . .
Ni2 O7 Nb3 101.83(12) . .
Nb8 O7 H2 114(4) . .
Ni2 O7 H2 106(4) . .
Nb3 O7 H2 127(4) . .
Nb3 O9 Nb4 117.81(14) . .
Nb4 O11 Nb5 118.75(14) . .
Nb5 O13 Nb6 107.31(13) . .
Nb5 O13 Ni2 104.33(12) . .
Nb6 O13 Ni2 102.55(12) . .
Ni2 O14 Nb9 95.75(11) . .
Ni2 O14 Nb3 96.53(10) . .
Nb9 O14 Nb3 94.00(10) . .
Ni2 O14 Nb5 90.15(10) . .
Nb9 O14 Nb5 93.65(10) . .
Nb3 O14 Nb5 169.28(13) . .
Ni2 O14 Nb1 89.71(10) . .
Nb9 O14 Nb1 174.47(14) . .
Nb3 O14 Nb1 86.20(8) . .
Nb5 O14 Nb1 85.46(9) . .
Ni2 O14 Nb4 174.48(14) . .
Nb9 O14 Nb4 88.63(10) . .
Nb3 O14 Nb4 86.49(9) . .
Nb5 O14 Nb4 86.21(9) . .
Nb1 O14 Nb4 85.87(9) . .
Nb6 O16 Nb7 118.83(15) . .
Nb8 O18 Nb7 117.43(14) . .
Nb9 O20 Nb3 109.12(12) . .
Nb9 O20 Nb8 109.31(13) . .
Nb3 O20 Nb8 108.47(12) . .
Nb9 O21 Nb4 110.60(13) . .
Nb9 O22 Nb6 108.80(13) . .
Nb9 O22 Nb5 109.15(12) . .
Nb6 O22 Nb5 97.79(11) . .
Ni2 O23 Nb9 95.96(11) . .
Ni2 O23 Nb6 89.35(10) . .
Nb9 O23 Nb6 93.78(10) . .
Ni2 O23 Nb8 96.21(10) . .
Nb9 O23 Nb8 94.08(10) . .
Nb6 O23 Nb8 169.85(13) . .
Ni2 O23 Nb10 174.08(14) . .
Nb9 O23 Nb10 89.15(10) . .
Nb6 O23 Nb10 87.32(9) . .
Nb8 O23 Nb10 86.38(9) . .
Ni2 O23 Nb7 88.90(10) . .
Nb9 O23 Nb7 175.13(13) . .
Nb6 O23 Nb7 85.80(9) . .
Nb8 O23 Nb7 85.83(9) . .
Nb10 O23 Nb7 85.98(9) . .
Nb6 O24 Nb10 118.12(14) . .
Nb10 O25 Nb7 118.53(15) . .
Nb8 O26 Nb10 117.47(15) . .
Nb9 O27 Nb10 110.89(14) . .
H6 O34 H7 100(6) . .
O36 O35 H11 61(7) . .
O36 O35 H12 64(7) . .
H11 O35 H12 96(9) . .
O35 O36 H11 40(6) . .
O35 O36 H12 52(7) . .
H11 O36 H12 74(8) . .
O39 O38 H38 109.5 . .
O38 O39 O40 67.7(9) . .
O41 O40 O39 115.3(9) . .
O40 O41 H41 109.5 . .
H8 O43 H9 98(6) . .
O48 O47 O49 14.8(12) . .
O48 O47 O46 104.1(19) . .
O49 O47 O46 118.7(14) . .
O49 O48 O47 142(4) . .
O48 O49 O47 23(3) . .
O48 O49 O50 101(5) . .
O47 O49 O50 122(5) . .
H4 O51 H5 89(9) . .
O57 O56 O55 119(4) . .
C3 N1 C4 109.6(5) . .
C3 N1 C2 108.0(4) . .
C4 N1 C2 109.5(4) . .
C3 N1 C1 109.5(5) . .
C4 N1 C1 109.9(4) . .
C2 N1 C1 110.2(4) . .
C8 N2 C6 109.2(5) . .
C8 N2 C5 109.5(5) . .
C6 N2 C5 108.8(5) . .
C8 N2 C7 109.5(5) . .
C6 N2 C7 109.6(4) . .
C5 N2 C7 110.2(5) . .
C12 N3 C11 109.2(6) . .
C12 N3 C10 110.6(6) . .
C11 N3 C10 108.7(6) . .
C12 N3 C9 109.3(5) . .
C11 N3 C9 108.4(5) . .
C10 N3 C9 110.7(5) . .
C13 N4 C14 109.2(5) . .
C13 N4 C15 109.5(5) . .
C14 N4 C15 109.3(5) . .
C13 N4 C16 109.4(5) . .
C14 N4 C16 109.4(5) . .
C15 N4 C16 110.1(4) . .
C20 N5 C18 109.1(7) . .
C20 N5 C17 105.5(9) . .
C18 N5 C17 105.4(9) . .
C20 N5 C19 111.1(8) . .
C18 N5 C19 109.3(8) . .
C17 N5 C19 116.1(12) . .
N6 N6 C21 128(4) 2_566 .
N6 N6 C23 83(2) 2_566 2_566
C21 N6 C23 100.0(19) . 2_566
N6 N6 C22 84(2) 2_566 2_566
C21 N6 C22 147(3) . 2_566
C23 N6 C22 91(2) 2_566 2_566
N6 N6 C23 60.2(18) 2_566 .
C21 N6 C23 102.7(17) . .
C23 N6 C23 143.5(12) 2_566 .
C22 N6 C23 85.0(18) 2_566 .
N6 N6 C22 61(3) 2_566 .
C21 N6 C22 68(2) . .
C23 N6 C22 85(2) 2_566 .
C22 N6 C22 144.3(11) 2_566 .
C23 N6 C22 77.5(19) . .
N6 N6 C21 30(2) 2_566 2_566
C21 N6 C21 158.9(17) . 2_566
C23 N6 C21 80.5(13) 2_566 2_566
C22 N6 C21 53.6(16) 2_566 2_566
C23 N6 C21 68.2(11) . 2_566
C22 N6 C21 90.8(14) . 2_566
C26 N7 C25 112(2) . .
C26 N7 C24 138(3) . .
C25 N7 C24 89(3) . .
C26 N7 C27 127(3) . .
C25 N7 C27 81(2) . .
C24 N7 C27 90(3) . .
N1 C1 H1A 109.5 . .
N1 C1 H1B 109.5 . .
H1A C1 H1B 109.5 . .
N1 C1 H1C 109.5 . .
H1A C1 H1C 109.5 . .
H1B C1 H1C 109.5 . .
N1 C2 H2A 109.5 . .
N1 C2 H2B 109.5 . .
H2A C2 H2B 109.5 . .
N1 C2 H2C 109.5 . .
H2A C2 H2C 109.5 . .
H2B C2 H2C 109.5 . .
N1 C3 H3A 109.5 . .
N1 C3 H3B 109.5 . .
H3A C3 H3B 109.5 . .
N1 C3 H3C 109.5 . .
H3A C3 H3C 109.5 . .
H3B C3 H3C 109.5 . .
N1 C4 H4A 109.5 . .
N1 C4 H4B 109.5 . .
H4A C4 H4B 109.5 . .
N1 C4 H4C 109.5 . .
H4A C4 H4C 109.5 . .
H4B C4 H4C 109.5 . .
N2 C5 H5A 109.5 . .
N2 C5 H5B 109.5 . .
H5A C5 H5B 109.5 . .
N2 C5 H5C 109.5 . .
H5A C5 H5C 109.5 . .
H5B C5 H5C 109.5 . .
N2 C6 H6A 109.5 . .
N2 C6 H6B 109.5 . .
H6A C6 H6B 109.5 . .
N2 C6 H6C 109.5 . .
H6A C6 H6C 109.5 . .
H6B C6 H6C 109.5 . .
N2 C7 H7A 109.5 . .
N2 C7 H7B 109.5 . .
H7A C7 H7B 109.5 . .
N2 C7 H7C 109.5 . .
H7A C7 H7C 109.5 . .
H7B C7 H7C 109.5 . .
N2 C8 H8A 109.5 . .
N2 C8 H8B 109.5 . .
H8A C8 H8B 109.5 . .
N2 C8 H8C 109.5 . .
H8A C8 H8C 109.5 . .
H8B C8 H8C 109.5 . .
N3 C9 H9A 109.5 . .
N3 C9 H9B 109.5 . .
H9A C9 H9B 109.5 . .
N3 C9 H9C 109.5 . .
H9A C9 H9C 109.5 . .
H9B C9 H9C 109.5 . .
N3 C10 H10A 109.5 . .
N3 C10 H10B 109.5 . .
H10A C10 H10B 109.5 . .
N3 C10 H10C 109.5 . .
H10A C10 H10C 109.5 . .
H10B C10 H10C 109.5 . .
N3 C11 H11A 109.5 . .
N3 C11 H11B 109.5 . .
H11A C11 H11B 109.5 . .
N3 C11 H11C 109.5 . .
H11A C11 H11C 109.5 . .
H11B C11 H11C 109.5 . .
N3 C12 H12A 109.5 . .
N3 C12 H12B 109.5 . .
H12A C12 H12B 109.5 . .
N3 C12 H12C 109.5 . .
H12A C12 H12C 109.5 . .
H12B C12 H12C 109.5 . .
N4 C13 H13A 109.5 . .
N4 C13 H13B 109.5 . .
H13A C13 H13B 109.5 . .
N4 C13 H13C 109.5 . .
H13A C13 H13C 109.5 . .
H13B C13 H13C 109.5 . .
N4 C14 H14A 109.5 . .
N4 C14 H14B 109.5 . .
H14A C14 H14B 109.5 . .
N4 C14 H14C 109.5 . .
H14A C14 H14C 109.5 . .
H14B C14 H14C 109.5 . .
N4 C15 H15A 109.5 . .
N4 C15 H15B 109.5 . .
H15A C15 H15B 109.5 . .
N4 C15 H15C 109.5 . .
H15A C15 H15C 109.5 . .
H15B C15 H15C 109.5 . .
N4 C16 H16A 109.5 . .
N4 C16 H16B 109.5 . .
H16A C16 H16B 109.5 . .
N4 C16 H16C 109.5 . .
H16A C16 H16C 109.5 . .
H16B C16 H16C 109.5 . .
N5 C17 H17A 109.5 . .
N5 C17 H17B 109.5 . .
H17A C17 H17B 109.5 . .
N5 C17 H17C 109.5 . .
H17A C17 H17C 109.5 . .
H17B C17 H17C 109.5 . .
N5 C18 H18A 109.5 . .
N5 C18 H18B 109.5 . .
H18A C18 H18B 109.5 . .
N5 C18 H18C 109.5 . .
H18A C18 H18C 109.5 . .
H18B C18 H18C 109.5 . .
N5 C20 H20A 109.5 . .
N5 C20 H20B 109.5 . .
H20A C20 H20B 109.5 . .
N5 C20 H20C 109.5 . .
H20A C20 H20C 109.5 . .
H20B C20 H20C 109.5 . .
N6 C21 C22 64(2) . .
N6 C21 N6 21.1(17) . 2_566
C22 C21 N6 42.9(12) . 2_566
N6 C21 C23 40.8(13) . 2_566
C22 C21 C23 64.3(18) . 2_566
N6 C21 C23 44.9(10) 2_566 2_566
N6 C22 N6 35.7(11) 2_566 .
N6 C22 C21 83.5(18) 2_566 .
N6 C22 C21 48.0(12) . .
N6 C22 C23 43.7(12) 2_566 .
N6 C22 C23 50.6(12) . .
C21 C22 C23 76.4(17) . .
N6 C22 C23 51.0(13) 2_566 2_566
N6 C22 C23 42.8(13) . 2_566
C21 C22 C23 67.8(14) . 2_566
C23 C22 C23 88.7(12) . 2_566
N6 C23 N6 36.5(12) 2_566 .
N6 C23 C22 45.0(15) 2_566 .
N6 C23 C22 51.9(14) . .
N6 C23 C22 52.3(15) 2_566 2_566
N6 C23 C22 44.0(11) . 2_566
C22 C23 C22 91.3(12) . 2_566
N6 C23 C21 39.2(10) 2_566 2_566
N6 C23 C21 66.9(12) . 2_566
C22 C23 C21 80.4(14) . 2_566
C22 C23 C21 47.9(14) 2_566 2_566

loop_
_geom_bond_atom_site_label_1
_geom_bond_atom_site_label_2
_geom_bond_distance
_geom_bond_site_symmetry_2
Nb1 O1 1.766(3) .
Nb1 O4 1.959(3) .
Nb1 O5 1.984(3) .
Nb1 O3 2.004(3) .
Nb1 O2 2.031(3) .
Nb1 O14 2.458(3) .
Nb1 Nb5 3.3343(5) .
Nb1 Nb3 3.3391(5) .
Nb1 Nb4 3.3528(5) .
Nb3 O8 1.766(3) .
Nb3 O9 1.885(3) .
Nb3 O3 1.911(3) .
Nb3 O20 2.091(3) .
Nb3 O7 2.200(3) .
Nb3 O14 2.428(3) .
Nb3 Nb4 3.3517(6) .
Nb4 O10 1.754(3) .
Nb4 O4 1.944(3) .
Nb4 O11 1.946(3) .
Nb4 O9 2.028(3) .
Nb4 O21 2.100(3) .
Nb4 O14 2.464(3) .
Nb4 Nb9 3.2530(5) .
Nb5 O12 1.763(3) .
Nb5 O5 1.908(3) .
Nb5 O11 1.960(3) .
Nb5 O13 2.016(3) .
Nb5 O22 2.162(3) .
Nb5 O14 2.456(3) .
Nb5 Nb6 3.2485(5) .
Nb6 O15 1.769(3) .
Nb6 O16 1.919(3) .
Nb6 O24 1.962(3) .
Nb6 O13 2.017(3) .
Nb6 O22 2.149(3) .
Nb6 O23 2.433(3) .
Nb6 Nb7 3.3510(6) .
Nb7 O17 1.752(3) .
Nb7 O25 1.968(3) .
Nb7 O16 1.973(3) .
Nb7 O18 2.006(3) .
Nb7 O6 2.077(3) .
Nb7 O23 2.489(3) .
Nb7 Nb8 3.3569(6) .
Nb8 O19 1.767(3) .
Nb8 O26 1.893(3) .
Nb8 O18 1.921(3) .
Nb8 O20 2.094(3) .
Nb8 O7 2.175(3) .
Nb8 O23 2.441(3) .
Nb8 Nb10 3.3427(5) .
Nb9 O27 1.844(3) .
Nb9 O21 1.853(3) .
Nb9 O22 1.994(3) .
Nb9 O20 2.054(3) .
Nb9 O23 2.176(3) .
Nb9 O14 2.184(3) .
Nb9 Nb10 3.2478(5) .
Nb10 O28 1.756(3) .
Nb10 O25 1.945(3) .
Nb10 O24 1.963(3) .
Nb10 O26 2.017(3) .
Nb10 O27 2.095(3) .
Nb10 O23 2.443(3) .
Ni2 O2 1.983(3) .
Ni2 O6 2.019(3) .
Ni2 O13 2.100(3) .
Ni2 O14 2.124(3) .
Ni2 O23 2.124(3) .
Ni2 O7 2.184(3) .
O2 H3 0.68(6) .
O6 H1 0.76(6) .
O7 H2 0.76(6) .
O33 H10 0.58(10) .
O34 H6 0.90(8) .
O34 H7 0.84(7) .
O35 O36 0.88(3) .
O35 H11 0.58(7) .
O35 H12 0.77(11) .
O36 H11 0.79(7) .
O36 H12 0.88(10) .
O38 O39 1.543(19) .
O38 H38 0.8400 .
O39 O40 1.751(18) .
O40 O41 1.510(15) .
O41 H41 0.8400 .
O43 H8 0.74(6) .
O43 H9 0.88(8) .
O44 O45 0.61(3) .
O46 O47 1.52(2) .
O47 O48 0.96(3) .
O47 O49 1.49(9) .
O48 O49 0.62(6) .
O49 O50 1.61(2) .
O51 H4 0.95(14) .
O51 H5 0.75(8) .
O53 O54 1.54(2) .
O55 O56 1.45(3) .
O56 O57 1.05(5) .
N1 C3 1.489(8) .
N1 C4 1.491(6) .
N1 C2 1.492(7) .
N1 C1 1.493(6) .
N2 C8 1.489(8) .
N2 C6 1.498(7) .
N2 C5 1.499(8) .
N2 C7 1.504(6) .
N3 C12 1.475(7) .
N3 C11 1.478(8) .
N3 C10 1.493(8) .
N3 C9 1.505(7) .
N4 C13 1.478(7) .
N4 C14 1.487(7) .
N4 C15 1.496(6) .
N4 C16 1.505(7) .
N5 C20 1.437(10) .
N5 C18 1.512(10) .
N5 C17 1.545(14) .
N5 C19 1.546(13) .
N6 N6 0.89(3) 2_566
N6 C21 1.26(2) .
N6 C23 1.30(3) 2_566
N6 C22 1.33(3) 2_566
N6 C23 1.49(2) .
N6 C22 1.52(3) .
N6 C21 1.94(3) 2_566
N7 C26 1.07(6) .
N7 C25 1.78(4) .
N7 C24 1.79(4) .
N7 C27 1.81(5) .
C1 H1A 0.9800 .
C1 H1B 0.9800 .
C1 H1C 0.9800 .
C2 H2A 0.9800 .
C2 H2B 0.9800 .
C2 H2C 0.9800 .
C3 H3A 0.9800 .
C3 H3B 0.9800 .
C3 H3C 0.9800 .
C4 H4A 0.9800 .
C4 H4B 0.9800 .
C4 H4C 0.9800 .
C5 H5A 0.9800 .
C5 H5B 0.9800 .
C5 H5C 0.9800 .
C6 H6A 0.9800 .
C6 H6B 0.9800 .
C6 H6C 0.9800 .
C7 H7A 0.9800 .
C7 H7B 0.9800 .
C7 H7C 0.9800 .
C8 H8A 0.9800 .
C8 H8B 0.9800 .
C8 H8C 0.9800 .
C9 H9A 0.9800 .
C9 H9B 0.9800 .
C9 H9C 0.9800 .
C10 H10A 0.9800 .
C10 H10B 0.9800 .
C10 H10C 0.9800 .
C11 H11A 0.9800 .
C11 H11B 0.9800 .
C11 H11C 0.9800 .
C12 H12A 0.9800 .
C12 H12B 0.9800 .
C12 H12C 0.9800 .
C13 H13A 0.9800 .
C13 H13B 0.9800 .
C13 H13C 0.9800 .
C14 H14A 0.9800 .
C14 H14B 0.9800 .
C14 H14C 0.9800 .
C15 H15A 0.9800 .
C15 H15B 0.9800 .
C15 H15C 0.9800 .
C16 H16A 0.9800 .
C16 H16B 0.9800 .
C16 H16C 0.9800 .
C17 H17A 0.9800 .
C17 H17B 0.9800 .
C17 H17C 0.9800 .
C18 H18A 0.9800 .
C18 H18B 0.9800 .
C18 H18C 0.9800 .
C20 H20A 0.9800 .
C20 H20B 0.9800 .
C20 H20C 0.9800 .
C21 C22 1.57(4) .
C21 N6 1.94(3) 2_566
C21 C23 1.96(3) 2_566
C22 N6 1.33(3) 2_566
C22 C23 1.88(4) .
C22 C23 1.91(3) 2_566
C23 N6 1.30(3) 2_566
C23 C22 1.91(3) 2_566
C23 C21 1.96(3) 2_566
